data_7038937
loop_
_publ_author_name
'Lu, Hong-Lin'
'Wang, Wei-Kang'
'Tan, Xing-Xing'
'Luo, Xiao-Fei'
'Zhang, Mao-Lin'
'Zhang, Mei'
'Zang, Shuang-Quan'

_publ_section_title
;
 A new quinoline-based fluorescent probe for Cd(2+) and Hg(2+) with an
 opposite response in a 100% aqueous environment and live cell imaging.
;
_journal_issue 19
_journal_name_full 'Dalton transactions (Cambridge, England : 2003)'
_journal_page_first 8174
_journal_page_last 8181
_journal_paper_doi 10.1039/c6dt00362a
_journal_volume 45
_journal_year 2016
_chemical_formula_moiety 'C25 H29 Cl2 Hg N3 O5'
_chemical_formula_sum 'C25 H29 Cl2 Hg N3 O5'
_chemical_formula_weight 723.00
_chemical_name_systematic
; 
 ? 
;
_space_group_IT_number 14
_symmetry_cell_setting monoclinic
_symmetry_space_group_name_Hall '-P 2ybc'
_symmetry_space_group_name_H-M 'P 1 21/c 1'
_atom_sites_solution_hydrogens geom
_atom_sites_solution_primary direct
_atom_sites_solution_secondary difmap
_audit_creation_method SHELXL-97
_audit_update_record
;
2016-03-14 deposited with the CCDC.
2016-04-01 downloaded from the CCDC.
;
_cell_angle_alpha 90.00
_cell_angle_beta 98.172(2)
_cell_angle_gamma 90.00
_cell_formula_units_Z 4
_cell_length_a 12.6620(3)
_cell_length_b 11.8788(2)
_cell_length_c 18.7193(4)
_cell_measurement_reflns_used 5787
_cell_measurement_temperature 293(2)
_cell_measurement_theta_max 24.9360
_cell_measurement_theta_min 3.3610
_cell_volume 2786.97(10)
_computing_structure_refinement 'SHELXL-97 (Sheldrick, 1997)'
_computing_structure_solution 'SHELXS-97 (Sheldrick, 1990)'
_diffrn_ambient_temperature 293(2)
_diffrn_measured_fraction_theta_full 0.998
_diffrn_measured_fraction_theta_max 0.998
_diffrn_measurement_device_type 'multiwire proportional'
_diffrn_measurement_method 'phi and omega scans'
_diffrn_radiation_monochromator graphite
_diffrn_radiation_source 'fine-focus sealed tube'
_diffrn_radiation_type MoK\a
_diffrn_radiation_wavelength 0.71073
_diffrn_reflns_av_R_equivalents 0.0432
_diffrn_reflns_av_sigmaI/netI 0.0331
_diffrn_reflns_limit_h_max 15
_diffrn_reflns_limit_h_min -15
_diffrn_reflns_limit_k_max 14
_diffrn_reflns_limit_k_min -13
_diffrn_reflns_limit_l_max 22
_diffrn_reflns_limit_l_min -22
_diffrn_reflns_number 26353
_diffrn_reflns_theta_full 25.00
_diffrn_reflns_theta_max 25.00
_diffrn_reflns_theta_min 2.91
_exptl_absorpt_coefficient_mu 5.753
_exptl_absorpt_correction_T_max 0.398
_exptl_absorpt_correction_T_min 0.329
_exptl_absorpt_correction_type multi-scan
_exptl_absorpt_process_details sadabs
_exptl_crystal_colour colorless
_exptl_crystal_density_diffrn 1.723
_exptl_crystal_density_method 'not measured'
_exptl_crystal_description block
_exptl_crystal_F_000 1416
_exptl_crystal_size_max 0.20
_exptl_crystal_size_mid 0.18
_exptl_crystal_size_min 0.16
_refine_diff_density_max 2.060
_refine_diff_density_min -1.957
_refine_diff_density_rms 0.109
_refine_ls_extinction_method none
_refine_ls_goodness_of_fit_ref 1.083
_refine_ls_hydrogen_treatment constr
_refine_ls_matrix_type full
_refine_ls_number_parameters 348
_refine_ls_number_reflns 4889
_refine_ls_number_restraints 122
_refine_ls_restrained_S_all 1.099
_refine_ls_R_factor_all 0.0558
_refine_ls_R_factor_gt 0.0395
_refine_ls_shift/su_max 0.000
_refine_ls_shift/su_mean 0.000
_refine_ls_structure_factor_coef Fsqd
_refine_ls_weighting_details 'calc w=1/[\s^2^(Fo^2^)+(0.0480P)^2^+5.1174P] where P=(Fo^2^+2Fc^2^)/3'
_refine_ls_weighting_scheme calc
_refine_ls_wR_factor_gt 0.0941
_refine_ls_wR_factor_ref 0.0999
_reflns_number_gt 3850
_reflns_number_total 4897
_reflns_threshold_expression >2sigma(I)
_cod_data_source_file c6dt00362a2.cif
_cod_data_source_block L-Hg
_cod_depositor_comments
;
The following automatic conversions were performed:

'_symmetry_cell_setting' value 'Monoclinic' changed to 'monoclinic'
according to
/usr/data/users/saulius/crontab/automatic-downloads/rss-feeds/RSC/lib/dictionaries/cif_core.dic
dictionary named 'cif_core.dic' version 2.4.2 from 2011-04-26.

Automatic conversion script
Id: cif_fix_values 4268 2015-11-12 08:31:59Z antanas 

 Adding full bibliography for 7038936--7038937.cif.
;
_cod_original_sg_symbol_Hall -P2ybc
_cod_original_sg_symbol_H-M P21/c
_cod_database_code 7038937

loop_
_symmetry_equiv_pos_as_xyz
'x, y, z'
'-x, y+1/2, -z+1/2'
'-x, -y, -z'
'x, -y-1/2, z-1/2'

loop_
_atom_site_label
_atom_site_type_symbol
_atom_site_fract_x
_atom_site_fract_y
_atom_site_fract_z
_atom_site_U_iso_or_equiv
_atom_site_adp_type
_atom_site_occupancy
_atom_site_symmetry_multiplicity
_atom_site_calc_flag
_atom_site_refinement_flags
_atom_site_disorder_assembly
_atom_site_disorder_group
Hg1 Hg 0.23369(2) 0.96212(2) 0.160766(14) 0.04694(12) Uani 1 1 d . . .
Cl1 Cl 0.13321(16) 1.13090(15) 0.16007(9) 0.0613(5) Uani 1 1 d . . .
Cl2 Cl 0.36971(17) 0.8263(2) 0.19060(13) 0.0800(6) Uani 1 1 d . . .
C1 C 0.4396(8) 1.1609(9) 0.1658(5) 0.093(3) Uani 1 1 d . . .
H1A H 0.3803 1.2032 0.1784 0.140 Uiso 1 1 calc R . .
H1B H 0.5037 1.2044 0.1767 0.140 Uiso 1 1 calc R . .
H1C H 0.4467 1.0921 0.1930 0.140 Uiso 1 1 calc R . .
C2 C 0.4211(6) 1.1344(6) 0.0874(5) 0.062(2) Uani 1 1 d . . .
C3 C 0.4871(7) 1.1808(7) 0.0396(6) 0.075(2) Uani 1 1 d . . .
H3 H 0.5418 1.2300 0.0572 0.090 Uiso 1 1 calc R . .
C4 C 0.4710(7) 1.1540(7) -0.0310(6) 0.074(2) Uani 1 1 d . . .
H4 H 0.5166 1.1818 -0.0616 0.089 Uiso 1 1 calc R . .
C5 C 0.3848(6) 1.0836(6) -0.0585(4) 0.0579(19) Uani 1 1 d . . .
C6 C 0.3602(8) 1.0576(7) -0.1321(5) 0.073(2) Uani 1 1 d . . .
H6 H 0.4021 1.0857 -0.1649 0.087 Uiso 1 1 calc R . .
C7 C 0.2740(8) 0.9904(9) -0.1555(4) 0.081(3) Uani 1 1 d . . .
H7 H 0.2574 0.9736 -0.2044 0.098 Uiso 1 1 calc R . .
C8 C 0.2105(7) 0.9469(6) -0.1061(4) 0.066(2) Uani 1 1 d . . .
H8 H 0.1524 0.9012 -0.1226 0.080 Uiso 1 1 calc R . .
C9 C 0.2331(6) 0.9708(5) -0.0344(4) 0.0484(17) Uani 1 1 d . . .
C10 C 0.3217(5) 1.0401(5) -0.0080(4) 0.0473(16) Uani 1 1 d . . .
C11 C 0.0830(6) 0.8661(6) -0.0077(4) 0.0555(18) Uani 1 1 d . . .
H11A H 0.1052 0.7991 -0.0312 0.067 Uiso 1 1 calc R . .
H11B H 0.0352 0.9084 -0.0429 0.067 Uiso 1 1 calc R . .
C12 C 0.0251(5) 0.8322(5) 0.0534(3) 0.0428(15) Uani 1 1 d . . .
C13 C -0.0804(5) 0.7978(6) 0.0369(4) 0.0522(17) Uani 1 1 d . . .
H13 H -0.1146 0.7994 -0.0105 0.063 Uiso 1 1 calc R . .
C14 C -0.1329(6) 0.7615(6) 0.0914(4) 0.0550(18) Uani 1 1 d . . .
H14 H -0.2042 0.7401 0.0818 0.066 Uiso 1 1 calc R . .
C15 C -0.0795(6) 0.7569(6) 0.1609(4) 0.0506(17) Uani 1 1 d . . .
H15 H -0.1138 0.7317 0.1986 0.061 Uiso 1 1 calc R . .
C16 C 0.0256(5) 0.7904(5) 0.1733(3) 0.0400(14) Uani 1 1 d . . .
C17 C 0.0929(5) 0.7750(5) 0.2474(3) 0.0461(16) Uani 1 1 d . . .
H17A H 0.0486 0.7432 0.2805 0.055 Uiso 1 1 calc R . .
H17B H 0.1500 0.7221 0.2431 0.055 Uiso 1 1 calc R . .
C18 C 0.0582(7) 0.9619(7) 0.2926(5) 0.0759(9) Uani 1 1 d U . .
H18A H 0.0099 0.9745 0.2483 0.091 Uiso 1 1 calc R . .
H18B H 0.0937 1.0328 0.3058 0.091 Uiso 1 1 calc R . .
C19 C -0.0080(8) 0.9314(8) 0.3511(5) 0.0790(9) Uani 1 1 d U . .
C20 C 0.2237(6) 0.8585(7) 0.3381(4) 0.0562(18) Uani 1 1 d . . .
H20A H 0.2681 0.7977 0.3245 0.067 Uiso 1 1 calc R . .
H20B H 0.1908 0.8328 0.3789 0.067 Uiso 1 1 calc R . .
C21 C 0.2937(7) 0.9571(10) 0.3615(6) 0.080(3) Uani 1 1 d . A .
C22 C -0.1871(8) 0.9549(8) 0.3860(5) 0.0848(9) Uani 1 1 d DU . .
H22A H -0.2577 0.9592 0.3582 0.102 Uiso 1 1 calc R . .
H22B H -0.1756 0.8808 0.4075 0.102 Uiso 1 1 calc R . .
C23 C -0.1684(8) 1.0416(7) 0.4373(5) 0.0889(12) Uani 1 1 d DU . .
H23A H -0.0933 1.0469 0.4539 0.133 Uiso 1 1 calc R . .
H23B H -0.2056 1.0254 0.4773 0.133 Uiso 1 1 calc R . .
H23C H -0.1935 1.1116 0.4156 0.133 Uiso 1 1 calc R . .
C24A C 0.3951(17) 1.1062(17) 0.3493(13) 0.089(8) Uani 0.461(19) 1 d P A 1
H24A H 0.3911 1.1754 0.3214 0.107 Uiso 0.461(19) 1 calc PR A 1
H24B H 0.3901 1.1274 0.3987 0.107 Uiso 0.461(19) 1 calc PR A 1
C25A C 0.500(3) 1.061(3) 0.349(2) 0.097(10) Uani 0.461(19) 1 d P A 1
H25A H 0.5161 1.0084 0.3877 0.146 Uiso 0.461(19) 1 calc PR A 1
H25B H 0.5514 1.1211 0.3544 0.146 Uiso 0.461(19) 1 calc PR A 1
H25C H 0.5031 1.0233 0.3037 0.146 Uiso 0.461(19) 1 calc PR A 1
C24B C 0.4431(17) 1.0383(19) 0.4305(12) 0.116(9) Uani 0.539(19) 1 d PU A 2
H24C H 0.4087 1.1111 0.4222 0.139 Uiso 0.539(19) 1 calc PR A 2
H24D H 0.4759 1.0361 0.4805 0.139 Uiso 0.539(19) 1 calc PR A 2
C25B C 0.530(3) 1.030(4) 0.384(3) 0.155(16) Uani 0.539(19) 1 d PU A 2
H25D H 0.5552 0.9540 0.3836 0.232 Uiso 0.539(19) 1 calc PR A 2
H25E H 0.5877 1.0791 0.4020 0.232 Uiso 0.539(19) 1 calc PR A 2
H25F H 0.5021 1.0521 0.3352 0.232 Uiso 0.539(19) 1 calc PR A 2
N2 N 0.0773(4) 0.8298(4) 0.1209(3) 0.0427(12) Uani 1 1 d . . .
N1 N 0.3418(4) 1.0651(5) 0.0640(3) 0.0495(14) Uani 1 1 d . . .
N3 N 0.1390(5) 0.8811(6) 0.2772(4) 0.0732(10) Uani 1 1 d U . .
O1 O 0.1739(4) 0.9327(4) 0.0169(2) 0.0513(12) Uani 1 1 d . . .
O4 O 0.0149(5) 0.8642(5) 0.3986(3) 0.0797(10) Uani 1 1 d U . .
O5 O -0.0979(5) 0.9889(5) 0.3413(3) 0.0829(9) Uani 1 1 d U . .
O3 O 0.3545(7) 0.9443(7) 0.4186(5) 0.128(3) Uani 1 1 d . . .
O2 O 0.2963(6) 1.0398(7) 0.3226(4) 0.111(3) Uani 1 1 d . . .

loop_
_atom_site_aniso_label
_atom_site_aniso_U_11
_atom_site_aniso_U_22
_atom_site_aniso_U_33
_atom_site_aniso_U_23
_atom_site_aniso_U_13
_atom_site_aniso_U_12
Hg1 0.05032(18) 0.04460(17) 0.04592(17) 0.00274(12) 0.00692(11) 0.00106(12)
Cl1 0.0878(14) 0.0518(10) 0.0488(9) 0.0036(8) 0.0247(9) 0.0156(10)
Cl2 0.0661(13) 0.0845(15) 0.0934(15) 0.0315(13) 0.0250(11) 0.0273(11)
C1 0.084(7) 0.101(7) 0.091(7) -0.015(6) -0.003(5) -0.033(6)
C2 0.052(4) 0.055(5) 0.080(6) -0.007(4) 0.012(4) -0.005(4)
C3 0.057(5) 0.061(5) 0.105(7) 0.007(5) 0.008(5) -0.016(4)
C4 0.059(5) 0.064(5) 0.104(7) 0.030(5) 0.026(5) 0.002(4)
C5 0.058(5) 0.051(4) 0.070(5) 0.013(4) 0.027(4) 0.004(4)
C6 0.086(6) 0.071(6) 0.069(6) 0.011(5) 0.039(5) -0.005(5)
C7 0.118(9) 0.084(6) 0.050(5) 0.000(4) 0.039(5) -0.005(6)
C8 0.094(6) 0.061(5) 0.048(4) -0.004(4) 0.022(4) -0.013(4)
C9 0.067(5) 0.037(4) 0.045(4) 0.004(3) 0.023(3) 0.000(3)
C10 0.048(4) 0.041(4) 0.056(4) 0.007(3) 0.018(3) 0.005(3)
C11 0.061(4) 0.061(5) 0.045(4) -0.004(3) 0.009(3) -0.021(4)
C12 0.052(4) 0.034(3) 0.042(4) -0.003(3) 0.006(3) -0.005(3)
C13 0.052(4) 0.059(4) 0.045(4) 0.005(3) 0.002(3) -0.003(3)
C14 0.044(4) 0.057(4) 0.064(5) 0.001(4) 0.006(4) -0.009(3)
C15 0.058(4) 0.044(4) 0.054(4) 0.011(3) 0.019(3) -0.005(3)
C16 0.045(4) 0.033(3) 0.043(3) 0.001(3) 0.010(3) -0.002(3)
C17 0.056(4) 0.040(4) 0.044(4) 0.008(3) 0.012(3) -0.007(3)
C18 0.0766(10) 0.0751(10) 0.0756(10) 0.0002(5) 0.0096(5) -0.0003(5)
C19 0.0794(9) 0.0790(10) 0.0786(9) 0.0005(5) 0.0117(5) -0.0001(5)
C20 0.054(4) 0.068(5) 0.046(4) 0.014(4) 0.007(3) -0.002(4)
C21 0.060(5) 0.104(8) 0.079(6) -0.032(6) 0.015(5) -0.025(5)
C22 0.0839(10) 0.0858(11) 0.0853(11) 0.0006(6) 0.0138(6) 0.0008(6)
C23 0.0894(14) 0.0900(14) 0.0878(13) -0.0017(8) 0.0147(9) -0.0004(9)
C24A 0.095(17) 0.060(12) 0.109(17) -0.014(12) 0.002(13) -0.032(12)
C25A 0.07(2) 0.080(18) 0.15(3) 0.023(19) 0.022(19) -0.008(14)
C24B 0.094(13) 0.15(2) 0.092(15) -0.010(14) -0.043(11) -0.029(14)
C25B 0.08(2) 0.16(4) 0.22(5) 0.02(3) 0.01(2) -0.04(2)
N2 0.049(3) 0.039(3) 0.041(3) -0.004(2) 0.009(2) -0.010(2)
N1 0.045(3) 0.049(3) 0.054(3) 0.001(3) 0.002(3) -0.003(3)
N3 0.0741(11) 0.0722(12) 0.0727(12) 0.0009(8) 0.0088(7) -0.0015(7)
O1 0.065(3) 0.056(3) 0.036(2) -0.004(2) 0.016(2) -0.017(2)
O4 0.0804(13) 0.0806(12) 0.0787(12) 0.0019(8) 0.0135(8) -0.0005(8)
O5 0.0820(10) 0.0835(10) 0.0835(10) 0.0014(5) 0.0127(5) 0.0014(5)
O3 0.118(6) 0.118(6) 0.125(7) -0.004(5) -0.058(6) -0.021(5)
O2 0.122(6) 0.115(6) 0.090(5) -0.005(4) -0.006(4) -0.072(5)

loop_
_atom_type_symbol
_atom_type_description
_atom_type_scat_dispersion_real
_atom_type_scat_dispersion_imag
_atom_type_scat_source
C C 0.0033 0.0016 'International Tables Vol C Tables 4.2.6.8 and 6.1.1.4'
H H 0.0000 0.0000 'International Tables Vol C Tables 4.2.6.8 and 6.1.1.4'
N N 0.0061 0.0033 'International Tables Vol C Tables 4.2.6.8 and 6.1.1.4'
O O 0.0106 0.0060 'International Tables Vol C Tables 4.2.6.8 and 6.1.1.4'
Cl Cl 0.1484 0.1585 'International Tables Vol C Tables 4.2.6.8 and 6.1.1.4'
Hg Hg -2.3894 9.2266 'International Tables Vol C Tables 4.2.6.8 and 6.1.1.4'

loop_
_geom_angle_atom_site_label_1
_geom_angle_atom_site_label_2
_geom_angle_atom_site_label_3
_geom_angle
Cl2 Hg1 Cl1 161.46(8)
Cl2 Hg1 N2 99.04(14)
Cl1 Hg1 N2 97.21(13)
N1 C2 C3 121.3(8)
N1 C2 C1 117.6(7)
C3 C2 C1 121.1(8)
C4 C3 C2 120.4(8)
C3 C4 C5 119.9(8)
C6 C5 C4 122.8(8)
C6 C5 C10 120.4(7)
C4 C5 C10 116.8(7)
C7 C6 C5 119.9(7)
C6 C7 C8 120.4(8)
C9 C8 C7 120.7(8)
C8 C9 O1 124.0(7)
C8 C9 C10 120.6(7)
O1 C9 C10 115.4(6)
N1 C10 C5 122.3(7)
N1 C10 C9 119.6(6)
C5 C10 C9 118.0(7)
O1 C11 C12 111.4(5)
N2 C12 C13 122.2(6)
N2 C12 C11 119.7(6)
C13 C12 C11 118.0(6)
C14 C13 C12 118.8(6)
C13 C14 C15 119.4(6)
C16 C15 C14 118.8(6)
N2 C16 C15 122.6(6)
N2 C16 C17 116.0(5)
C15 C16 C17 121.2(6)
N3 C17 C16 112.5(5)
N3 C18 C19 117.4(8)
O4 C19 O5 124.1(9)
O4 C19 C18 126.5(9)
O5 C19 C18 109.4(8)
N3 C20 C21 114.8(8)
O2 C21 O3 123.2(9)
O2 C21 C20 121.1(9)
O3 C21 C20 115.3(11)
C23 C22 O5 96.5(7)
C25A C24A O2 122(2)
C25B C24B O3 116(2)
C16 N2 C12 118.1(5)
C16 N2 Hg1 116.2(4)
C12 N2 Hg1 121.3(4)
C2 N1 C10 119.1(6)
C18 N3 C17 112.8(6)
C18 N3 C20 114.9(7)
C17 N3 C20 110.2(6)
C9 O1 C11 117.1(5)
C19 O5 C22 118.1(7)
C21 O3 C24B 112.2(11)
C21 O2 C24A 108.3(11)

loop_
_geom_bond_atom_site_label_1
_geom_bond_atom_site_label_2
_geom_bond_distance
Hg1 Cl2 2.368(2)
Hg1 Cl1 2.3735(18)
Hg1 N2 2.555(5)
C1 C2 1.487(12)
C2 N1 1.324(9)
C2 C3 1.419(12)
C3 C4 1.347(13)
C4 C5 1.413(11)
C5 C6 1.402(12)
C5 C10 1.420(10)
C6 C7 1.373(12)
C7 C8 1.408(11)
C8 C9 1.362(10)
C9 O1 1.376(8)
C9 C10 1.422(10)
C10 N1 1.368(9)
C11 O1 1.418(8)
C11 C12 1.498(9)
C12 N2 1.341(8)
C12 C13 1.388(9)
C13 C14 1.365(10)
C14 C15 1.379(10)
C15 C16 1.376(9)
C16 N2 1.338(8)
C16 C17 1.533(8)
C17 N3 1.466(9)
C18 N3 1.461(11)
C18 C19 1.514(13)
C19 O4 1.200(10)
C19 O5 1.318(11)
C20 N3 1.474(9)
C20 C21 1.497(12)
C21 O2 1.226(12)
C21 O3 1.234(12)
C22 C23 1.404(8)
C22 O5 1.552(11)
C24A C25A 1.44(4)
C24A O2 1.502(18)
C24B C25B 1.50(6)
C24B O3 1.58(2)
